data_2200829
loop_
_publ_author_name
'Dahl, Tor'

_publ_section_title
;
 3-Amino-5,6-dicyano-1-phenylimino-1<i>H</i>-isoindole
;
_journal_issue 2
_journal_name_full 'Acta Crystallographica Section E'
_journal_page_first o139
_journal_page_last o141
_journal_paper_doi 10.1107/S1600536802000442
_journal_volume 58
_journal_year 2002
_chemical_formula_iupac 'C16 H9 N5'
_chemical_formula_moiety 'C16 H9 N5'
_chemical_formula_sum 'C16 H9 N5'
_chemical_formula_weight 271.28
_chemical_name_systematic
;
 3-amino-5,6-dicyano-1-phenylimino-1H-isoindole
;
_space_group_IT_number 14
_symmetry_cell_setting monoclinic
_symmetry_space_group_name_Hall '-P 2yn'
_symmetry_space_group_name_H-M 'P 1 21/n 1'
_atom_sites_solution_hydrogens geom
_atom_sites_solution_primary direct
_atom_sites_solution_secondary difmap
_audit_creation_method SHELXL-97
_cell_angle_alpha 90.00
_cell_angle_beta 95.94(4)
_cell_angle_gamma 90.00
_cell_formula_units_Z 4
_cell_length_a 11.571(3)
_cell_length_b 7.180(3)
_cell_length_c 15.530(5)
_cell_measurement_reflns_used 25
_cell_measurement_temperature 100(2)
_cell_measurement_theta_max 12.11
_cell_measurement_theta_min 4.18
_cell_volume 1283.3(8)
_computing_cell_refinement 'CAD-4 Software'
_computing_data_collection 'CAD-4 Software (Enraf-Nonius, 1989)'
_computing_data_reduction 'XCAD4 (Harms, 1996)'
_computing_molecular_graphics 'PLATON (Spek, 1998)'
_computing_structure_refinement 'SHELXL97 (Sheldrick, 1997)'
_computing_structure_solution 'SHELXS97 (Sheldrick, 1997)'
_diffrn_ambient_temperature 100(2)
_diffrn_measured_fraction_theta_full .914
_diffrn_measured_fraction_theta_max .914
_diffrn_measurement_device_type 'Enraf-Nonius CAD-4'
_diffrn_measurement_method \w--2\q
_diffrn_radiation_monochromator graphite
_diffrn_radiation_source 'fine-focus sealed tube'
_diffrn_radiation_type MoK\a
_diffrn_radiation_wavelength .71070
_diffrn_reflns_av_R_equivalents .0207
_diffrn_reflns_av_sigmaI/netI .1116
_diffrn_reflns_limit_h_max 15
_diffrn_reflns_limit_h_min -1
_diffrn_reflns_limit_k_max 9
_diffrn_reflns_limit_k_min -1
_diffrn_reflns_limit_l_max 20
_diffrn_reflns_limit_l_min -20
_diffrn_reflns_number 4052
_diffrn_reflns_theta_full 27.97
_diffrn_reflns_theta_max 27.97
_diffrn_reflns_theta_min 2.09
_diffrn_standards_decay_% 1
_diffrn_standards_interval_time 60
_diffrn_standards_number 2
_exptl_absorpt_coefficient_mu .090
_exptl_absorpt_correction_T_max .988
_exptl_absorpt_correction_T_min .986
_exptl_absorpt_correction_type 'Gaussian (PLATON; Spek, 1998)'
_exptl_crystal_colour Orange-brown
_exptl_crystal_density_diffrn 1.404
_exptl_crystal_density_meas ?
_exptl_crystal_density_method 'not measured'
_exptl_crystal_description Needle
_exptl_crystal_F_000 560
_exptl_crystal_size_max .60
_exptl_crystal_size_mid .15
_exptl_crystal_size_min .15
_refine_diff_density_max .257
_refine_diff_density_min -.259
_refine_ls_extinction_method none
_refine_ls_goodness_of_fit_ref .928
_refine_ls_hydrogen_treatment constr
_refine_ls_matrix_type full
_refine_ls_number_parameters 190
_refine_ls_number_reflns 3047
_refine_ls_number_restraints 0
_refine_ls_restrained_S_all .928
_refine_ls_R_factor_all .1275
_refine_ls_R_factor_gt .0528
_refine_ls_shift/su_max .003
_refine_ls_shift/su_mean .000
_refine_ls_structure_factor_coef Fsqd
_refine_ls_weighting_details 'w = 1/[\s^2^(Fo^2^)+(0.0642P)^2^] where P = (Fo^2^+2Fc^2^)/3'
_refine_ls_weighting_scheme calc
_refine_ls_wR_factor_gt .1165
_refine_ls_wR_factor_ref .1382
_reflns_number_gt 1542
_reflns_number_total 3047
_reflns_threshold_expression I>2\s(I)
_cod_data_source_file bt6100.cif
_cod_data_source_block I
_cod_depositor_comments
;
The following automatic conversions were performed:

'_exptl_crystal_density_meas' value 'not measured' was changed to '?'
- the value is perceived as not measured.

Automatic conversion script
Id: cif_fix_values 3008 2015-01-20 13:52:24Z robertas 
;
_cod_original_sg_symbol_H-M 'P 21/n'
_cod_database_code 2200829
_cod_database_fobs_code 2200829

loop_
_symmetry_equiv_pos_as_xyz
'x, y, z'
'-x+1/2, y+1/2, -z+1/2'
'-x, -y, -z'
'x-1/2, -y-1/2, z-1/2'

loop_
_atom_site_label
_atom_site_fract_x
_atom_site_fract_y
_atom_site_fract_z
_atom_site_U_iso_or_equiv
_atom_site_adp_type
_atom_site_calc_flag
_atom_site_refinement_flags
_atom_site_occupancy
_atom_site_disorder_assembly
_atom_site_disorder_group
_atom_site_type_symbol
C1 .60957(18) .3521(3) .61030(14) .0177(5) Uani d . 1 . . C
N2 .56699(16) .2022(3) .55738(12) .0200(5) Uani d . 1 . . N
C3 .58642(18) .2440(3) .47718(14) .0176(5) Uani d . 1 . . C
C4 .67631(19) .5274(4) .40201(14) .0202(5) Uani d . 1 . . C
H4 .6656 .4802 .3446 .024 Uiso calc R 1 . . H
C5 .7272(2) .7004(4) .42049(14) .0201(5) Uani d . 1 . . C
C6 .74558(19) .7670(4) .50646(14) .0196(5) Uani d . 1 . . C
C7 .70889(19) .6644(3) .57438(14) .0185(5) Uani d . 1 . . C
H7 .7197 .7094 .6322 .022 Uiso calc R 1 . . H
C8 .65656(19) .4960(3) .55522(14) .0178(5) Uani d . 1 . . C
C9 .64222(19) .4280(3) .47074(14) .0172(5) Uani d . 1 . . C
N11 .60866(16) .3733(3) .69207(11) .0184(4) Uani d . 1 . . N
C11 .57355(19) .2285(4) .74474(14) .0190(5) Uani d . 1 . . C
C12 .5054(2) .2741(4) .81072(14) .0240(6) Uani d . 1 . . C
H12 .4795 .3986 .8162 .029 Uiso calc R 1 . . H
C13 .4751(2) .1396(4) .86822(16) .0288(6) Uani d . 1 . . C
H13 .4266 .1716 .9117 .035 Uiso calc R 1 . . H
C14 .5151(2) -.0409(4) .86263(16) .0293(6) Uani d . 1 . . C
H14 .4949 -.1326 .9025 .035 Uiso calc R 1 . . H
C15 .5849(2) -.0875(4) .79844(15) .0255(6) Uani d . 1 . . C
H15 .6128 -.2113 .7946 .031 Uiso calc R 1 . . H
C16 .6142(2) .0457(4) .73990(15) .0219(6) Uani d . 1 . . C
H16 .6621 .0127 .6962 .026 Uiso calc R 1 . . H
N31 .55870(17) .1348(3) .40965(12) .0217(5) Uani d . 1 . . N
H31 .5251 .0266 .4166 .026 Uiso calc R 1 . . H
H32 .5738 .1702 .3577 .026 Uiso calc R 1 . . H
C51 .7628(2) .8109(4) .35032(16) .0281(6) Uani d . 1 . . C
N51 .7905(2) .8966(4) .29423(14) .0437(7) Uani d . 1 . . N
C61 .8023(2) .9445(4) .52257(15) .0218(5) Uani d . 1 . . C
N61 .84824(19) 1.0837(3) .53409(14) .0305(5) Uani d . 1 . . N

loop_
_atom_site_aniso_label
_atom_site_aniso_U_11
_atom_site_aniso_U_22
_atom_site_aniso_U_33
_atom_site_aniso_U_12
_atom_site_aniso_U_13
_atom_site_aniso_U_23
C1 .0130(11) .0176(12) .0218(11) .0000(9) -.0012(8) -.0028(10)
N2 .0188(10) .0212(11) .0200(10) -.0010(9) .0016(8) -.0031(9)
C3 .0123(10) .0194(13) .0203(11) .0024(10) -.0015(8) -.0007(10)
C4 .0163(11) .0282(14) .0158(11) .0027(10) .0000(8) -.0037(11)
C5 .0160(11) .0255(13) .0187(11) -.0003(10) .0017(9) .0039(11)
C6 .0151(10) .0211(13) .0221(12) .0005(10) -.0008(9) .0026(10)
C7 .0170(11) .0215(13) .0164(11) .0022(10) -.0016(8) .0003(10)
C8 .0144(11) .0215(13) .0173(11) .0008(10) .0006(8) .0025(11)
C9 .0132(11) .0199(13) .0182(11) -.0004(10) -.0001(8) .0011(10)
N11 .0164(10) .0201(11) .0182(10) -.0013(9) -.0003(7) .0015(9)
C11 .0167(11) .0236(13) .0156(11) -.0035(10) -.0037(8) .0016(10)
C12 .0200(12) .0292(15) .0226(12) .0034(11) .0016(9) -.0012(11)
C13 .0227(13) .0401(17) .0246(13) .0013(13) .0064(10) .0044(13)
C14 .0216(13) .0389(17) .0270(13) -.0054(12) .0002(10) .0107(13)
C15 .0282(14) .0215(14) .0250(13) -.0008(11) -.0048(10) .0024(11)
C16 .0209(12) .0246(14) .0198(11) .0004(11) .0005(9) .0009(10)
N31 .0258(11) .0209(11) .0184(9) -.0044(9) .0017(8) -.0034(9)
C51 .0279(13) .0346(16) .0218(12) -.0090(12) .0016(10) -.0001(12)
N51 .0507(15) .0561(18) .0234(12) -.0256(14) -.0005(10) .0085(13)
C61 .0248(13) .0221(14) .0184(11) -.0006(11) .0018(9) .0030(11)
N61 .0304(12) .0261(13) .0342(12) -.0077(11) -.0009(9) .0003(10)

loop_
_atom_type_symbol
_atom_type_description
_atom_type_scat_dispersion_real
_atom_type_scat_dispersion_imag
_atom_type_scat_source
C C .0033 .0016 'International Tables Vol C Tables 4.2.6.8 and 6.1.1.4'
H H .0000 .0000 'International Tables Vol C Tables 4.2.6.8 and 6.1.1.4'
N N .0061 .0033 'International Tables Vol C Tables 4.2.6.8 and 6.1.1.4'

loop_
_geom_angle_atom_site_label_1
_geom_angle_atom_site_label_2
_geom_angle_atom_site_label_3
_geom_angle
N11 C1 N2 129.1(2)
N11 C1 C8 122.1(2)
N2 C1 C8 108.83(18)
C3 N2 C1 107.0(2)
N31 C3 N2 124.2(2)
N31 C3 C9 123.2(2)
N2 C3 C9 112.6(2)
C5 C4 C9 116.9(2)
C5 C4 H4 121.6
C9 C4 H4 121.6
C4 C5 C51 118.9(2)
C4 C5 C6 121.1(2)
C51 C5 C6 120.0(2)
C7 C6 C5 120.7(2)
C7 C6 C61 120.4(2)
C5 C6 C61 118.9(2)
C6 C7 C8 117.8(2)
C6 C7 H7 121.1
C8 C7 H7 121.1
C9 C8 C7 121.3(2)
C9 C8 C1 106.5(2)
C7 C8 C1 132.1(2)
C4 C9 C8 122.2(2)
C4 C9 C3 132.7(2)
C8 C9 C3 105.06(19)
C1 N11 C11 121.4(2)
C12 C11 N11 118.2(2)
C12 C11 C16 118.6(2)
N11 C11 C16 122.9(2)
C11 C12 C13 120.7(2)
C11 C12 H12 119.7
C13 C12 H12 119.7
C14 C13 C12 120.3(2)
C14 C13 H13 119.8
C12 C13 H13 119.8
C13 C14 C15 119.7(2)
C13 C14 H14 120.2
C15 C14 H14 120.2
C16 C15 C14 120.3(3)
C16 C15 H15 119.8
C14 C15 H15 119.8
C15 C16 C11 120.4(2)
C15 C16 H16 119.8
C11 C16 H16 119.8
C3 N31 H31 120.0
C3 N31 H32 120.0
H31 N31 H32 120.0
N51 C51 C5 179.2(3)
N61 C61 C6 178.8(3)

loop_
_geom_bond_atom_site_label_1
_geom_bond_atom_site_label_2
_geom_bond_site_symmetry_2
_geom_bond_distance
_geom_bond_publ_flag
C1 N11 . 1.280(3) ?
C1 N2 . 1.411(3) ?
C1 C8 . 1.481(3) ?
N2 C3 . 1.323(3) ?
C3 N31 . 1.322(3) ?
C3 C9 . 1.478(3) ?
C4 C5 . 1.391(4) ?
C4 C9 . 1.375(3) ?
C4 H4 . .9500 ?
C5 C51 . 1.443(3) ?
C5 C6 . 1.413(3) ?
C6 C7 . 1.388(3) ?
C6 C61 . 1.443(4) ?
C7 C8 . 1.371(3) ?
C7 H7 . .9500 ?
C8 C9 . 1.394(3) ?
N11 C11 . 1.409(3) ?
C11 C12 . 1.395(3) ?
C11 C16 . 1.398(4) ?
C12 C13 . 1.384(3) ?
C12 H12 . .9500 ?
C13 C14 . 1.382(4) ?
C13 H13 . .9500 ?
C14 C15 . 1.387(3) ?
C14 H14 . .9500 ?
C15 C16 . 1.385(3) ?
C15 H15 . .9500 ?
C16 H16 . .9500 ?
N31 H31 . .8800 ?
N31 H32 . .8800 ?
C51 N51 . 1.139(3) ?
C61 N61 . 1.137(3) ?

loop_
_geom_hbond_atom_site_label_D
_geom_hbond_atom_site_label_H
_geom_hbond_atom_site_label_A
_geom_hbond_site_symmetry_A
_geom_hbond_distance_DH
_geom_hbond_distance_HA
_geom_hbond_distance_DA
_geom_hbond_angle_DHA
N31 H31 N2 3_656 .88 2.02 2.896(3) 172.0
C4 H4 N51 2_645 .95 2.34 3.250(3) 159.3
C12 H12 N51 4_576 .95 2.63 3.422(4) 141.4

loop_
_cod_related_entry_id
_cod_related_entry_database
_cod_related_entry_code
1 ChemSpider 21132529
